data_7233951
loop_
_publ_author_name
'Mikkel A. Christensen'
'Christian R. Parker'
'Thomas Just Sorensen'
'Sebastian de Graaf'
'Thorbjorn J. Morsing'
'Theis Brock-Nannestad'
'Jesper Bendix'
'Michael M. Haley'
'Peter Rapta'
'Andrey Danilov'
'Sergey Kubatkin'
'Ole Hammerich'
'Mogens Brondsted Nielsen'

_publ_section_title
;
 Mixed valence radical cations and intermolecular complexes derived from
 indenofluorene-extended tetrathiafulvalenes
;
_journal_name_full 'Journal of Materials Chemistry C'
_journal_page_first 10428
_journal_page_last 10438
_journal_paper_doi 10.1039/C4TC02178A
_journal_volume 2
_journal_year 2014
_chemical_formula_moiety 'F6 Ta, 2(C17 H15 S4)'
_chemical_formula_sum 'C34 H30 F6 S8 Ta'
_chemical_formula_weight 990.08
_space_group_crystal_system triclinic
_space_group_IT_number 2
_space_group_name_Hall '-P 1'
_space_group_name_H-M_alt 'P -1'
_symmetry_Int_Tables_number 2
_cell_angle_alpha 106.242(2)
_cell_angle_beta 98.995(2)
_cell_angle_gamma 107.963(2)
_cell_formula_units_Z 2
_cell_length_a 9.4413(5)
_cell_length_b 13.8707(7)
_cell_length_c 15.4171(7)
_cell_measurement_reflns_used 6359
_cell_measurement_temperature 122(2)
_cell_measurement_theta_max 25.68
_cell_measurement_theta_min 2.32
_cell_volume 1777.67(16)
_computing_molecular_graphics 'Olex2 (Dolomanov et al., 2009)'
_computing_publication_material 'Olex2 (Dolomanov et al., 2009)'
_computing_structure_refinement 'olex2.refine (Bourhis et al., 2013)'
_diffrn_ambient_temperature 122(2)
_diffrn_measured_fraction_theta_full 0.9995
_diffrn_measured_fraction_theta_max 0.9995
_diffrn_measurement_device_type 'Bruker APEX-II CCD'
_diffrn_measurement_method '\f and \w scans'
_diffrn_radiation_type 'Mo K\a'
_diffrn_radiation_wavelength 0.71073
_diffrn_reflns_av_R_equivalents 0.0970
_diffrn_reflns_av_unetI/netI 0.0820
_diffrn_reflns_limit_h_max 11
_diffrn_reflns_limit_h_min -11
_diffrn_reflns_limit_k_max 16
_diffrn_reflns_limit_k_min -16
_diffrn_reflns_limit_l_max 18
_diffrn_reflns_limit_l_min -18
_diffrn_reflns_number 25042
_diffrn_reflns_theta_full 25.0273
_diffrn_reflns_theta_max 25.03
_diffrn_reflns_theta_min 2.32
_diffrn_standards_number 0
_exptl_absorpt_coefficient_mu 3.620
_exptl_absorpt_correction_T_max 0.7453
_exptl_absorpt_correction_T_min 0.3554
_exptl_absorpt_correction_type multi-scan
_exptl_absorpt_process_details
;
SADABS-2012/1 (Bruker,2012) was used for absorption correction.
wR2(int) was 0.1553 before and 0.0803 after correction.
The Ratio of minimum to maximum transmission is 0.4769.
The \l/2 correction factor is 0.0000.
;
_exptl_crystal_density_diffrn 1.8496
_exptl_crystal_F_000 979.2287
_exptl_crystal_size_max 0.32
_exptl_crystal_size_mid 0.05
_exptl_crystal_size_min 0.03
_refine_diff_density_max 5.4155
_refine_diff_density_min -1.5356
_refine_diff_density_rms 0.2552
_refine_ls_d_res_high 0.8400
_refine_ls_d_res_low 8.7900
_refine_ls_goodness_of_fit_ref 1.0349
_refine_ls_hydrogen_treatment refall
_refine_ls_matrix_type full
_refine_ls_number_constraints 48
_refine_ls_number_parameters 445
_refine_ls_number_reflns 6270
_refine_ls_number_restraints 0
_refine_ls_restrained_S_all 1.0349
_refine_ls_R_factor_all 0.0673
_refine_ls_R_factor_gt 0.0482
_refine_ls_shift/su_max 0.0000
_refine_ls_shift/su_mean 0.0000
_refine_ls_structure_factor_coef Fsqd
_refine_ls_weighting_details 'w=1/[\s^2^(Fo^2^)+(0.0511P)^2^+4.8162P] where P=(Fo^2^+2Fc^2^)/3'
_refine_ls_weighting_scheme calc
_refine_ls_wR_factor_gt 0.1098
_refine_ls_wR_factor_ref 0.1187
_reflns_Friedel_coverage 0.0
_reflns_limit_h_max 11
_reflns_limit_h_min -11
_reflns_limit_k_max 15
_reflns_limit_k_min -16
_reflns_limit_l_max 18
_reflns_limit_l_min 0
_reflns_number_gt 4987
_reflns_number_total 6270
_reflns_threshold_expression I>=2u(I)
_cod_data_source_file 1000005.cif
_cod_data_source_block PCOD1000005
_cod_database_code 7233951
_olex2_refinement_description
;
1. Fixed Uiso
 At 1.2 times of:
  All C(H) groups, All C(H,H) groups
 At 1.5 times of:
  All C(H,H,H) groups
2.a Secondary CH2 refined with riding coordinates:
 C2(H2a,H2b), C10(H10a,H10b), C19(H19a,H19b), C27(H27a,H27b)
2.b Aromatic/amide H refined with riding coordinates:
 C7(H7), C14(H14), C15(H15), C16(H16), C17(H17), C25(H25), C31(H31), C32(H32),
 C33(H33), C34(H34)
2.c Idealised Me refined as rotating group:
 C1(H1a,H1b,H1c), C11(H11a,H11b,H11c), C18(H18a,H18b,H18c), C28(H28a,H28b,H28c)
;

loop_
_space_group_symop_id
_space_group_symop_operation_xyz
1 x,y,z
2 -x,-y,-z

loop_
_atom_site_label
_atom_site_type_symbol
_atom_site_fract_x
_atom_site_fract_y
_atom_site_fract_z
_atom_site_U_iso_or_equiv
_atom_site_adp_type
_atom_site_occupancy
_atom_site_refinement_flags_posn
Ta1 Ta 0.05828(4) 0.45311(3) 1.27254(2) 0.02675(12) Uani 1.000000 .
S1 S 0.2673(2) 0.28992(15) 0.84401(13) 0.0243(4) Uani 1.000000 .
S2 S -0.05139(19) 0.15190(13) 0.70814(11) 0.0145(3) Uani 1.000000 .
S3 S -0.0821(2) -0.02241(14) 0.77976(11) 0.0177(4) Uani 1.000000 .
S4 S 0.2217(2) 0.08865(15) 0.92300(12) 0.0218(4) Uani 1.000000 .
S5 S 0.80127(19) 0.21323(13) 0.90874(11) 0.0156(4) Uani 1.000000 .
S6 S 0.58517(18) 0.21279(13) 0.74240(11) 0.0130(3) Uani 1.000000 .
S7 S 0.35523(18) 0.00707(13) 0.72004(10) 0.0125(3) Uani 1.000000 .
S8 S 0.5515(2) -0.01999(13) 0.87980(11) 0.0168(4) Uani 1.000000 .
F1 F -0.0018(6) 0.4271(5) 1.1433(3) 0.0555(15) Uani 1.000000 .
F2 F -0.1383(5) 0.4536(4) 1.2799(3) 0.0429(12) Uani 1.000000 .
F3 F 0.1282(6) 0.6052(4) 1.2945(3) 0.0434(12) Uani 1.000000 .
F4 F 0.1167(7) 0.4834(4) 1.4015(3) 0.0499(14) Uani 1.000000 .
F5 F 0.2533(6) 0.4534(5) 1.2628(4) 0.0614(17) Uani 1.000000 .
F6 F -0.0117(6) 0.3034(4) 1.2487(4) 0.0474(13) Uani 1.000000 .
C1 C 0.3847(9) 0.4763(6) 0.8161(5) 0.0312(19) Uani 1.000000 .
H1a H 0.4660(15) 0.4547(9) 0.798(3) 0.047(3) Uiso 1.000000 GR
H1b H 0.372(2) 0.5286(18) 0.789(3) 0.047(3) Uiso 1.000000 GR
H1c H 0.411(3) 0.507(3) 0.8832(6) 0.047(3) Uiso 1.000000 GR
C2 C 0.2351(9) 0.3781(6) 0.7817(5) 0.0267(17) Uani 1.000000 .
H2a H 0.2117(9) 0.3419(6) 0.7146(5) 0.032(2) Uiso 1.000000 R
H2b H 0.1500(9) 0.3991(6) 0.7955(5) 0.032(2) Uiso 1.000000 R
C3 C 0.1023(8) 0.1727(5) 0.7992(4) 0.0149(14) Uani 1.000000 .
C4 C -0.1663(8) 0.0235(5) 0.7013(4) 0.0132(14) Uani 1.000000 .
C5 C -0.3126(7) -0.0379(5) 0.6384(4) 0.0108(13) Uani 1.000000 .
C6 C -0.3933(7) -0.0074(5) 0.5707(4) 0.0106(13) Uani 1.000000 .
C7 C -0.3514(7) 0.0842(5) 0.5425(4) 0.0120(13) Uani 1.000000 .
H7 H -0.2546(7) 0.1392(5) 0.5700(4) 0.0143(16) Uiso 1.000000 R
C8 C -0.5428(8) -0.0896(5) 0.5267(4) 0.0119(13) Uani 1.000000 .
C9 C 0.0857(8) 0.0909(5) 0.8334(4) 0.0163(14) Uani 1.000000 .
C10 C 0.1521(10) 0.1355(7) 1.0249(5) 0.033(2) Uani 1.000000 .
H10a H 0.0408(10) 0.0989(7) 1.0081(5) 0.040(2) Uiso 1.000000 R
H10b H 0.1959(10) 0.1144(7) 1.0745(5) 0.040(2) Uiso 1.000000 R
C11 C 0.1896(12) 0.2541(8) 1.0621(6) 0.048(3) Uani 1.000000 .
H11a H 0.145(6) 0.2760(11) 1.0141(15) 0.073(4) Uiso 1.000000 GR
H11b H 0.148(6) 0.2715(10) 1.115(3) 0.073(4) Uiso 1.000000 GR
H11c H 0.2996(12) 0.2914(8) 1.082(4) 0.073(4) Uiso 1.000000 GR
C12 C -0.5577(7) -0.1741(5) 0.5670(4) 0.0109(13) Uani 1.000000 .
C13 C -0.4173(8) -0.1448(5) 0.6341(4) 0.0131(14) Uani 1.000000 .
C14 C -0.4019(8) -0.2157(5) 0.6805(4) 0.0179(15) Uani 1.000000 .
H14 H -0.3094(8) -0.1991(5) 0.7234(4) 0.0214(18) Uiso 1.000000 R
C15 C -0.5239(9) -0.3098(6) 0.6623(5) 0.0244(17) Uani 1.000000 .
H15 H -0.5128(9) -0.3564(6) 0.6938(5) 0.029(2) Uiso 1.000000 R
C16 C -0.6639(9) -0.3378(5) 0.5981(4) 0.0197(16) Uani 1.000000 .
H16 H -0.7457(9) -0.4016(5) 0.5877(4) 0.0237(19) Uiso 1.000000 R
C17 C -0.6798(8) -0.2690(5) 0.5498(4) 0.0148(14) Uani 1.000000 .
H17 H -0.7723(8) -0.2869(5) 0.5062(4) 0.0178(17) Uiso 1.000000 R
C18 C 0.7473(10) 0.4051(6) 0.9632(5) 0.034(2) Uani 1.000000 .
H18a H 0.6428(12) 0.365(3) 0.926(2) 0.051(3) Uiso 1.000000 GR
H18b H 0.755(5) 0.404(4) 1.0258(14) 0.051(3) Uiso 1.000000 GR
H18c H 0.777(4) 0.4784(15) 0.965(3) 0.051(3) Uiso 1.000000 GR
C19 C 0.8527(8) 0.3547(5) 0.9214(5) 0.0199(15) Uani 1.000000 .
H19a H 0.9575(8) 0.3947(5) 0.9607(5) 0.0239(18) Uiso 1.000000 R
H19b H 0.8508(8) 0.3612(5) 0.8602(5) 0.0239(18) Uiso 1.000000 R
C20 C 0.6277(8) 0.1525(5) 0.8223(4) 0.0141(14) Uani 1.000000 .
C21 C 0.4020(7) 0.1174(5) 0.6829(4) 0.0102(13) Uani 1.000000 .
C22 C 0.3047(7) 0.1294(5) 0.6141(4) 0.0128(14) Uani 1.000000 .
C23 C 0.1500(7) 0.0537(5) 0.5602(4) 0.0110(13) Uani 1.000000 .
C24 C 0.0835(7) 0.1011(5) 0.5027(4) 0.0107(13) Uani 1.000000 .
C25 C -0.0628(7) 0.0501(5) 0.4435(4) 0.0090(13) Uani 1.000000 .
H25 H -0.1029(7) 0.0835(5) 0.4069(4) 0.0109(15) Uiso 1.000000 R
C26 C 0.5215(8) 0.0545(5) 0.8101(4) 0.0145(14) Uani 1.000000 .
C27 C 0.3719(8) -0.1374(5) 0.8396(5) 0.0177(15) Uani 1.000000 .
H27a H 0.2881(8) -0.1160(5) 0.8557(5) 0.0212(18) Uiso 1.000000 R
H27b H 0.3457(8) -0.1721(5) 0.7721(5) 0.0212(18) Uiso 1.000000 R
C28 C 0.3977(8) -0.2141(6) 0.8879(5) 0.0211(16) Uani 1.000000 .
H28a H 0.476(4) -0.239(3) 0.868(2) 0.032(2) Uiso 1.000000 GR
H28b H 0.431(5) -0.1772(12) 0.9546(5) 0.032(2) Uiso 1.000000 GR
H28c H 0.3030(15) -0.2749(18) 0.872(2) 0.032(2) Uiso 1.000000 GR
C29 C 0.3323(7) 0.2255(5) 0.5848(4) 0.0114(13) Uani 1.000000 .
C30 C 0.1969(7) 0.2083(5) 0.5192(4) 0.0113(13) Uani 1.000000 .
C31 C 0.1853(8) 0.2872(6) 0.4826(4) 0.0188(15) Uani 1.000000 .
H31 H 0.0951(8) 0.2758(6) 0.4400(4) 0.0225(18) Uiso 1.000000 R
C32 C 0.3111(8) 0.3830(5) 0.5110(5) 0.0211(16) Uani 1.000000 .
H32 H 0.3053(8) 0.4368(5) 0.4874(5) 0.0253(19) Uiso 1.000000 R
C33 C 0.4453(8) 0.4000(5) 0.5737(5) 0.0218(16) Uani 1.000000 .
H33 H 0.5286(8) 0.4650(5) 0.5913(5) 0.0262(19) Uiso 1.000000 R
C34 C 0.4585(8) 0.3221(5) 0.6113(4) 0.0180(15) Uani 1.000000 .
H34 H 0.5497(8) 0.3342(5) 0.6534(4) 0.0216(18) Uiso 1.000000 R

loop_
_atom_site_aniso_label
_atom_site_aniso_U_11
_atom_site_aniso_U_22
_atom_site_aniso_U_33
_atom_site_aniso_U_12
_atom_site_aniso_U_13
_atom_site_aniso_U_23
Ta1 0.01916(19) 0.0320(2) 0.02213(18) 0.00315(14) -0.00336(12) 0.01099(14)
S1 0.0165(10) 0.0242(9) 0.0248(9) 0.0014(8) -0.0034(8) 0.0092(8)
S2 0.0123(9) 0.0171(8) 0.0129(8) 0.0045(7) 0.0003(7) 0.0065(7)
S3 0.0182(10) 0.0199(9) 0.0157(8) 0.0084(7) -0.0004(7) 0.0086(7)
S4 0.0207(10) 0.0297(10) 0.0168(9) 0.0161(8) -0.0013(7) 0.0065(8)
S5 0.0100(9) 0.0191(8) 0.0134(8) 0.0033(7) -0.0030(6) 0.0049(7)
S6 0.0084(8) 0.0153(8) 0.0129(8) 0.0020(7) -0.0006(6) 0.0062(7)
S7 0.0111(9) 0.0151(8) 0.0107(7) 0.0036(7) -0.0005(6) 0.0069(6)
S8 0.0146(9) 0.0191(8) 0.0157(8) 0.0035(7) -0.0012(7) 0.0104(7)
F1 0.050(4) 0.075(4) 0.028(3) 0.005(3) 0.005(2) 0.020(3)
F2 0.027(3) 0.050(3) 0.058(3) 0.012(2) 0.012(2) 0.031(3)
F3 0.035(3) 0.037(3) 0.054(3) 0.003(2) 0.007(2) 0.025(2)
F4 0.074(4) 0.046(3) 0.024(2) 0.030(3) -0.009(2) 0.008(2)
F5 0.027(3) 0.071(4) 0.054(3) 0.012(3) -0.002(3) -0.012(3)
F6 0.049(3) 0.031(3) 0.053(3) 0.013(2) 0.004(3) 0.007(2)
C1 0.021(4) 0.032(4) 0.034(4) 0.005(4) 0.004(4) 0.011(4)
C2 0.018(4) 0.021(4) 0.037(4) 0.005(3) 0.001(3) 0.011(3)
C3 0.012(4) 0.020(3) 0.016(3) 0.012(3) 0.005(3) 0.005(3)
C4 0.022(4) 0.014(3) 0.007(3) 0.011(3) 0.003(3) 0.005(3)
C5 0.016(4) 0.011(3) 0.010(3) 0.008(3) 0.008(3) 0.003(3)
C6 0.009(3) 0.015(3) 0.010(3) 0.005(3) 0.005(3) 0.005(3)
C7 0.008(3) 0.013(3) 0.014(3) 0.002(3) 0.005(3) 0.003(3)
C8 0.016(4) 0.009(3) 0.011(3) 0.006(3) 0.005(3) 0.002(3)
C9 0.015(4) 0.018(3) 0.017(3) 0.011(3) -0.000(3) 0.004(3)
C10 0.035(5) 0.050(5) 0.018(4) 0.025(4) 0.001(3) 0.011(4)
C11 0.058(7) 0.060(6) 0.027(5) 0.036(6) 0.006(4) 0.003(4)
C12 0.015(4) 0.011(3) 0.009(3) 0.008(3) 0.004(3) 0.002(3)
C13 0.014(4) 0.014(3) 0.015(3) 0.009(3) 0.006(3) 0.005(3)
C14 0.017(4) 0.021(4) 0.015(3) 0.007(3) -0.001(3) 0.009(3)
C15 0.041(5) 0.015(3) 0.015(3) 0.008(3) 0.006(3) 0.008(3)
C16 0.029(4) 0.011(3) 0.014(3) 0.000(3) 0.006(3) 0.004(3)
C17 0.014(4) 0.017(3) 0.012(3) 0.003(3) 0.002(3) 0.005(3)
C18 0.037(5) 0.021(4) 0.030(4) 0.011(4) -0.008(4) -0.001(3)
C19 0.012(4) 0.020(4) 0.022(4) 0.000(3) -0.003(3) 0.008(3)
C20 0.013(4) 0.020(3) 0.011(3) 0.007(3) 0.002(3) 0.009(3)
C21 0.008(3) 0.009(3) 0.011(3) 0.002(3) 0.002(3) 0.001(2)
C22 0.012(4) 0.016(3) 0.012(3) 0.004(3) 0.004(3) 0.007(3)
C23 0.010(3) 0.016(3) 0.011(3) 0.008(3) 0.004(3) 0.007(3)
C24 0.009(3) 0.016(3) 0.009(3) 0.005(3) 0.004(3) 0.005(3)
C25 0.009(3) 0.012(3) 0.010(3) 0.007(3) 0.000(3) 0.006(3)
C26 0.014(4) 0.019(3) 0.014(3) 0.009(3) 0.004(3) 0.006(3)
C27 0.014(4) 0.011(3) 0.019(3) 0.001(3) -0.002(3) -0.001(3)
C28 0.021(4) 0.020(4) 0.023(4) 0.006(3) 0.004(3) 0.011(3)
C29 0.008(3) 0.012(3) 0.013(3) 0.002(3) 0.000(3) 0.005(3)
C30 0.011(3) 0.013(3) 0.013(3) 0.007(3) 0.004(3) 0.006(3)
C31 0.015(4) 0.026(4) 0.013(3) 0.009(3) -0.004(3) 0.007(3)
C32 0.022(4) 0.015(3) 0.029(4) 0.005(3) 0.007(3) 0.014(3)
C33 0.015(4) 0.015(3) 0.028(4) -0.002(3) -0.002(3) 0.009(3)
C34 0.015(4) 0.019(3) 0.016(3) 0.002(3) -0.001(3) 0.007(3)

loop_
_atom_type_symbol
_atom_type_scat_dispersion_real
_atom_type_scat_dispersion_imag
_atom_type_scat_Cromer_Mann_a1
_atom_type_scat_Cromer_Mann_a2
_atom_type_scat_Cromer_Mann_a3
_atom_type_scat_Cromer_Mann_a4
_atom_type_scat_Cromer_Mann_b1
_atom_type_scat_Cromer_Mann_b2
_atom_type_scat_Cromer_Mann_b3
_atom_type_scat_Cromer_Mann_b4
_atom_type_scat_Cromer_Mann_c
_atom_type_scat_source
_atom_type_scat_dispersion_source
H 0.00000 0.00000 0.49300 0.32291 0.14019 0.04081 10.51090 26.12570 3.14236 57.79970 0.0030380000826 'International Tables Volume C Table 6.1.1.4 (pp. 500-502)' 'Henke, Gullikson and Davis, At. Data and Nucl. Data Tables, 1993, 54, 2'
C 0.00347 0.00161 2.31000 1.02000 1.58860 0.86500 20.84390 10.20750 0.56870 51.65120 0.215599998832 'International Tables Volume C Table 6.1.1.4 (pp. 500-502)' 'Henke, Gullikson and Davis, At. Data and Nucl. Data Tables, 1993, 54, 2'
F 0.01794 0.01033 3.53920 2.64120 1.51700 1.02430 10.28250 4.29440 0.26150 26.14760 0.277599990368 'International Tables Volume C Table 6.1.1.4 (pp. 500-502)' 'Henke, Gullikson and Davis, At. Data and Nucl. Data Tables, 1993, 54, 2'
S 0.12424 0.12443 6.90530 5.20340 1.43790 1.58630 1.46790 22.21510 0.25360 56.17200 0.866900026798 'International Tables Volume C Table 6.1.1.4 (pp. 500-502)' 'Henke, Gullikson and Davis, At. Data and Nucl. Data Tables, 1993, 54, 2'
Ta -0.58474 6.58145 29.20240 15.22930 14.51350 4.76492 1.77333 9.37046 0.29598 63.36440 9.24353981018 'International Tables Volume C Table 6.1.1.4 (pp. 500-502)' 'Henke, Gullikson and Davis, At. Data and Nucl. Data Tables, 1993, 54, 2'

loop_
_geom_angle_atom_site_label_1
_geom_angle_atom_site_label_2
_geom_angle_atom_site_label_3
_geom_angle
_geom_angle_site_symmetry_1
_geom_angle_site_symmetry_3
F2 Ta1 F1 88.9(2) . .
F3 Ta1 F1 88.8(2) . .
F3 Ta1 F2 89.2(2) . .
F4 Ta1 F1 178.0(2) . .
F4 Ta1 F2 90.1(2) . .
F4 Ta1 F3 89.5(2) . .
F5 Ta1 F1 89.9(2) . .
F5 Ta1 F2 178.7(2) . .
F5 Ta1 F3 90.3(2) . .
F5 Ta1 F4 91.0(2) . .
F6 Ta1 F1 90.2(2) . .
F6 Ta1 F2 90.7(2) . .
F6 Ta1 F3 179.0(2) . .
F6 Ta1 F4 91.5(2) . .
F6 Ta1 F5 89.8(3) . .
C3 S1 C2 106.3(3) . .
C4 S2 C3 97.0(3) . .
C9 S3 C4 97.7(3) . .
C10 S4 C9 101.4(3) . .
C20 S5 C19 102.2(3) . .
C21 S6 C20 97.0(3) . .
C26 S7 C21 97.0(3) . .
C27 S8 C26 103.9(3) . .
H1b C1 H1a 109.5 . .
H1c C1 H1a 109.5 . .
H1c C1 H1b 109.5 . .
C2 C1 H1a 109.5 . .
C2 C1 H1b 109.5 . .
C2 C1 H1c 109.5 . .
C1 C2 S1 105.6(5) . .
H2a C2 S1 110.6(8) . .
H2a C2 C1 110.6(9) . .
H2b C2 S1 110.6(8) . .
H2b C2 C1 110.6(9) . .
H2b C2 H2a 108.7 . .
S2 C3 S1 122.8(4) . .
C9 C3 S1 121.5(5) . .
C9 C3 S2 115.7(5) . .
S3 C4 S2 113.1(4) . .
C5 C4 S2 124.3(5) . .
C5 C4 S3 122.6(5) . .
C6 C5 C4 127.1(6) . .
C13 C5 C4 125.8(5) . .
C13 C5 C6 106.9(5) . .
C7 C6 C5 132.5(6) . .
C8 C6 C5 108.7(5) . .
C8 C6 C7 118.8(6) . .
H7 C7 C6 120.7(4) . .
C8 C7 C6 118.5(6) 2_456 .
C8 C7 H7 120.7(4) 2_456 .
C7 C8 C6 122.7(6) 2_456 .
C12 C8 C6 108.4(5) . .
C12 C8 C7 128.9(6) . 2_456
S4 C9 S3 117.9(4) . .
C3 C9 S3 116.4(5) . .
C3 C9 S4 125.6(5) . .
H10a C10 S4 108.5(7) . .
H10b C10 S4 108.5(9) . .
H10b C10 H10a 107.5 . .
C11 C10 S4 114.9(6) . .
C11 C10 H10a 108.5(9) . .
C11 C10 H10b 108.5(9) . .
H11a C11 C10 109.5 . .
H11b C11 C10 109.5 . .
H11b C11 H11a 109.5 . .
H11c C11 C10 109.5 . .
H11c C11 H11a 109.5 . .
H11c C11 H11b 109.5 . .
C13 C12 C8 108.1(6) . .
C17 C12 C8 131.0(6) . .
C17 C12 C13 120.9(6) . .
C12 C13 C5 107.8(5) . .
C14 C13 C5 133.4(6) . .
C14 C13 C12 118.7(6) . .
H14 C14 C13 120.2(4) . .
C15 C14 C13 119.6(6) . .
C15 C14 H14 120.2(4) . .
H15 C15 C14 119.0(9) . .
C16 C15 C14 121.9(6) . .
C16 C15 H15 119.0(10) . .
H16 C16 C15 120.5(4) . .
C17 C16 C15 119.1(6) . .
C17 C16 H16 120.5(9) . .
C16 C17 C12 119.7(6) . .
H17 C17 C12 120.2(4) . .
H17 C17 C16 120.2(4) . .
H18b C18 H18a 109.5 . .
H18c C18 H18a 109.5 . .
H18c C18 H18b 109.5 . .
C19 C18 H18a 109.5 . .
C19 C18 H18b 109.5 . .
C19 C18 H18c 109.5 . .
C18 C19 S5 113.7(5) . .
H19a C19 S5 108.8(7) . .
H19a C19 C18 108.8(4) . .
H19b C19 S5 108.8(7) . .
H19b C19 C18 108.8(4) . .
H19b C19 H19a 107.7 . .
S6 C20 S5 120.7(4) . .
C26 C20 S5 123.0(5) . .
C26 C20 S6 116.2(5) . .
S7 C21 S6 113.1(3) . .
C22 C21 S6 122.8(5) . .
C22 C21 S7 124.1(5) . .
C23 C22 C21 126.7(6) . .
C29 C22 C21 126.8(6) . .
C29 C22 C23 106.4(5) . .
C24 C23 C22 108.8(5) . .
C25 C23 C22 132.5(6) 2_556 .
C25 C23 C24 118.7(6) 2_556 .
C25 C24 C23 123.2(6) . .
C30 C24 C23 108.1(5) . .
C30 C24 C25 128.7(6) . .
C24 C25 C23 118.1(5) . 2_556
H25 C25 C23 120.9(3) . 2_556
H25 C25 C24 120.9(4) . .
S8 C26 S7 121.7(4) . .
C20 C26 S7 116.3(5) . .
C20 C26 S8 122.0(5) . .
H27a C27 S8 110.4(7) . .
H27b C27 S8 110.4(7) . .
H27b C27 H27a 108.6 . .
C28 C27 S8 106.9(5) . .
C28 C27 H27a 110.4(4) . .
C28 C27 H27b 110.4(4) . .
H28a C28 C27 109.5 . .
H28b C28 C27 109.5 . .
H28b C28 H28a 109.5 . .
H28c C28 C27 109.5 . .
H28c C28 H28a 109.5 . .
H28c C28 H28b 109.5 . .
C30 C29 C22 108.0(5) . .
C34 C29 C22 132.5(6) . .
C34 C29 C30 119.5(6) . .
C29 C30 C24 108.6(5) . .
C31 C30 C24 130.2(6) . .
C31 C30 C29 121.2(6) . .
H31 C31 C30 120.9(9) . .
C32 C31 C30 118.3(6) . .
C32 C31 H31 120.9(9) . .
H32 C32 C31 119.5(9) . .
C33 C32 C31 121.0(6) . .
C33 C32 H32 119.5(9) . .
H33 C33 C32 119.3(4) . .
C34 C33 C32 121.4(6) . .
C34 C33 H33 119.3(9) . .
C33 C34 C29 118.6(6) . .
H34 C34 C29 120.7(4) . .
H34 C34 C33 120.7(4) . .

loop_
_geom_bond_atom_site_label_1
_geom_bond_atom_site_label_2
_geom_bond_distance
_geom_bond_site_symmetry_2
Ta1 F1 1.882(5) .
Ta1 F2 1.879(5) .
Ta1 F3 1.916(5) .
Ta1 F4 1.865(4) .
Ta1 F5 1.869(5) .
Ta1 F6 1.880(5) .
S1 C2 1.818(7) .
S1 C3 1.738(7) .
S2 C3 1.743(7) .
S2 C4 1.741(7) .
S3 C4 1.715(6) .
S3 C9 1.730(7) .
S4 C9 1.746(6) .
S4 C10 1.827(8) .
S5 C19 1.815(7) .
S5 C20 1.735(6) .
S6 C20 1.734(6) .
S6 C21 1.731(6) .
S7 C21 1.737(6) .
S7 C26 1.731(7) .
S8 C26 1.735(6) .
S8 C27 1.821(7) .
C1 H1a 0.9600 .
C1 H1b 0.9600 .
C1 H1c 0.9600 .
C1 C2 1.518(10) .
C2 H2a 0.9700 .
C2 H2b 0.9700 .
C3 C9 1.357(9) .
C4 C5 1.403(9) .
C5 C6 1.430(8) .
C5 C13 1.483(9) .
C6 C7 1.418(9) .
C6 C8 1.424(9) .
C7 H7 0.9300 .
C7 C8 1.379(9) 2_456
C8 C12 1.452(8) .
C10 H10a 0.9700 .
C10 H10b 0.9700 .
C10 C11 1.487(12) .
C11 H11a 0.9600 .
C11 H11b 0.9600 .
C11 H11c 0.9600 .
C12 C13 1.413(9) .
C12 C17 1.381(9) .
C13 C14 1.397(9) .
C14 H14 0.9300 .
C14 C15 1.370(10) .
C15 H15 0.9300 .
C15 C16 1.392(10) .
C16 H16 0.9300 .
C16 C17 1.392(9) .
C17 H17 0.9300 .
C18 H18a 0.9600 .
C18 H18b 0.9600 .
C18 H18c 0.9600 .
C18 C19 1.508(11) .
C19 H19a 0.9700 .
C19 H19b 0.9700 .
C20 C26 1.358(9) .
C21 C22 1.373(9) .
C22 C23 1.453(9) .
C22 C29 1.487(8) .
C23 C24 1.420(8) .
C23 C25 1.401(9) 2_556
C24 C25 1.373(9) .
C24 C30 1.464(9) .
C25 H25 0.9300 .
C27 H27a 0.9700 .
C27 H27b 0.9700 .
C27 C28 1.514(9) .
C28 H28a 0.9600 .
C28 H28b 0.9600 .
C28 H28c 0.9600 .
C29 C30 1.409(9) .
C29 C34 1.392(9) .
C30 C31 1.389(9) .
C31 H31 0.9300 .
C31 C32 1.381(10) .
C32 H32 0.9300 .
C32 C33 1.379(10) .
C33 H33 0.9300 .
C33 C34 1.389(9) .
C34 H34 0.9300 .
